data_1520020
loop_
_publ_author_name
'Moreno Pineda, Eufemio'
'Chilton, Nicholas F.'
'Tuna, Floriana'
'Winpenny, Richard E. P.'
'McInnes, Eric J. L.'

_publ_section_title
;
 Systematic Study of a Family of Butterfly-Like {M <sub>2</sub> Ln
 <sub>2</sub> } Molecular Magnets (M = Mg <sup>II</sup> , Mn
 <sup>III</sup> , Co <sup>II</sup> , Ni <sup>II</sup> , and Cu
 <sup>II</sup> ; Ln = Y <sup>III</sup> , Gd <sup>III</sup> , Tb
 <sup>III</sup> , Dy <sup>III</sup> , Ho <sup>III</sup> , and Er
 <sup>III</sup> )
;
_journal_issue 12
_journal_name_full 'Inorganic Chemistry'
_journal_page_first 5930
_journal_page_last 5941
_journal_paper_doi 10.1021/acs.inorgchem.5b00746
_journal_volume 54
_journal_year 2015
_chemical_formula_moiety 'C50 H90 Gd2 Mn2 O22, 2(C6 H16 N), 0.67(H2 O)'
_chemical_formula_sum 'C62 H123.33 Gd2 Mn2 N2 O22.67'
_chemical_formula_weight 1684.05
_space_group_crystal_system triclinic
_space_group_IT_number 2
_space_group_name_Hall '-P 1'
_space_group_name_H-M_alt 'P -1'
_symmetry_space_group_name_Hall '-P 1'
_symmetry_space_group_name_H-M 'P -1'
_atom_sites_solution_hydrogens mixed
_atom_sites_solution_primary iterative
_audit_creation_date 2015-02-16
_audit_creation_method
;
Olex2 1.2
(compiled 2015.01.26 svn.r3151 for OlexSys, GUI svn.r4998)
;
_cell_angle_alpha 86.455(6)
_cell_angle_beta 77.910(7)
_cell_angle_gamma 66.666(7)
_cell_formula_units_Z 1
_cell_length_a 12.9744(11)
_cell_length_b 13.1470(9)
_cell_length_c 13.1693(11)
_cell_measurement_reflns_used 2595
_cell_measurement_temperature 150.1(2)
_cell_measurement_theta_max 24.5260
_cell_measurement_theta_min 3.1220
_cell_volume 2016.3(3)
_computing_cell_refinement
;
CrysAlisPro, Agilent Technologies,
Version 1.171.36.32 (release 02-08-2013 CrysAlis171 .NET)
(compiled Aug  2 2013,16:46:58)
;
_computing_data_collection
;
CrysAlisPro, Agilent Technologies,
Version 1.171.36.32 (release 02-08-2013 CrysAlis171 .NET)
(compiled Aug  2 2013,16:46:58)
;
_computing_data_reduction
;
CrysAlisPro, Agilent Technologies,
Version 1.171.36.32 (release 02-08-2013 CrysAlis171 .NET)
(compiled Aug  2 2013,16:46:58)
;
_computing_molecular_graphics 'Olex2 (Dolomanov et al., 2009)'
_computing_publication_material 'Olex2 (Dolomanov et al., 2009)'
_computing_structure_refinement 'ShelXL (Sheldrick, 2008)'
_computing_structure_solution
;
Superflip (Palatinus & Chapuis, 2007;Palatinus & van der Lee, 2008;
Palatinus et al., 2012)
;
_diffrn_ambient_temperature 150.1(2)
_diffrn_detector_area_resol_mean 10.3705
_diffrn_measured_fraction_theta_full 0.990
_diffrn_measured_fraction_theta_max 0.990
_diffrn_measurement_details
;
  1 omega  -57.00   37.00   1.0000   20.0000
omega____ theta____ kappa____ phi______ frames
    -       11.6555  -57.0000  120.0000 94

  2 omega  -20.00   54.00   1.0000   20.0000
omega____ theta____ kappa____ phi______ frames
    -       11.6555  -99.0000   30.0000 74

  3 omega  -14.00   81.00   1.0000   20.0000
omega____ theta____ kappa____ phi______ frames
    -       11.6555   57.0000  -90.0000 95
;
_diffrn_measurement_device_type 'SuperNova, Single source at offset, Atlas'
_diffrn_measurement_method '\w scans'
_diffrn_orient_matrix_UB_11 0.0283091000
_diffrn_orient_matrix_UB_12 0.0248267000
_diffrn_orient_matrix_UB_13 -0.0392424000
_diffrn_orient_matrix_UB_21 -0.0401654000
_diffrn_orient_matrix_UB_22 0.0532640000
_diffrn_orient_matrix_UB_23 0.0191224000
_diffrn_orient_matrix_UB_31 0.0357866000
_diffrn_orient_matrix_UB_32 0.0009488000
_diffrn_orient_matrix_UB_33 0.0336163000
_diffrn_radiation_monochromator mirror
_diffrn_radiation_type MoK\a
_diffrn_radiation_wavelength 0.71073
_diffrn_reflns_av_R_equivalents 0.1057
_diffrn_reflns_av_unetI/netI 0.2352
_diffrn_reflns_Laue_measured_fraction_full 0.990
_diffrn_reflns_Laue_measured_fraction_max 0.990
_diffrn_reflns_limit_h_max 15
_diffrn_reflns_limit_h_min -14
_diffrn_reflns_limit_k_max 15
_diffrn_reflns_limit_k_min -13
_diffrn_reflns_limit_l_max 15
_diffrn_reflns_limit_l_min -15
_diffrn_reflns_number 12221
_diffrn_reflns_point_group_measured_fraction_full 0.990
_diffrn_reflns_point_group_measured_fraction_max 0.990
_diffrn_reflns_theta_full 24.712
_diffrn_reflns_theta_max 24.712
_diffrn_reflns_theta_min 3.133
_diffrn_source 'SuperNova (Mo) X-ray Source'
_exptl_absorpt_coefficient_mu 1.994
_exptl_absorpt_correction_T_max 1.00000
_exptl_absorpt_correction_T_min 0.80125
_exptl_absorpt_correction_type multi-scan
_exptl_absorpt_process_details
;
CrysAlisPro, Agilent Technologies,
Version 1.171.36.32 (release 02-08-2013 CrysAlis171 .NET)
(compiled Aug  2 2013,16:46:58)
Empirical absorption correction using spherical harmonics,
 implemented in SCALE3 ABSPACK scaling algorithm.
;
_exptl_crystal_colour 'clear orange'
_exptl_crystal_colour_lustre clear
_exptl_crystal_colour_primary orange
_exptl_crystal_density_diffrn 1.387
_exptl_crystal_description plate
_exptl_crystal_F_000 869
_exptl_crystal_size_max 0.03
_exptl_crystal_size_mid 0.02
_exptl_crystal_size_min 0.01
_refine_diff_density_max 1.007
_refine_diff_density_min -1.064
_refine_diff_density_rms 0.187
_refine_ls_extinction_method none
_refine_ls_goodness_of_fit_ref 1.024
_refine_ls_hydrogen_treatment constr
_refine_ls_matrix_type full
_refine_ls_number_parameters 436
_refine_ls_number_reflns 6812
_refine_ls_number_restraints 24
_refine_ls_restrained_S_all 1.025
_refine_ls_R_factor_all 0.1581
_refine_ls_R_factor_gt 0.0813
_refine_ls_shift/su_max 0.000
_refine_ls_shift/su_mean 0.000
_refine_ls_structure_factor_coef Fsqd
_refine_ls_weighting_details 'w=1/[\s^2^(Fo^2^)] where P=(Fo^2^+2Fc^2^)/3'
_refine_ls_weighting_scheme calc
_refine_ls_wR_factor_gt 0.1172
_refine_ls_wR_factor_ref 0.1423
_reflns_Friedel_coverage 0.000
_reflns_number_gt 3900
_reflns_number_total 6812
_reflns_threshold_expression 'I > 2\s(I)'
_cod_data_source_file MnGd.cif
_cod_data_source_block MnGd
_cod_database_code 1520020
_shelx_space_group_comment
;
The symmetry employed for this shelxl refinement is uniquely defined
by the following loop, which should always be used as a source of
symmetry information in preference to the above space-group names.
They are only intended as comments.
;
_reflns_odcompleteness_completeness 98.27
_reflns_odcompleteness_iscentric 1
_reflns_odcompleteness_theta 26.32
_olex2_refinement_description
;
1. Fixed Uiso
 At 1.2 times of:
  All C(H,H) groups, All N(H) groups
 At 1.5 times of:
  All C(H,H,H) groups, All O(H,H) groups
2. Uiso/Uaniso restraints and constraints
Uanis(C23) \\sim Ueq, Uanis(O2) \\sim Ueq: with sigma of 0.01 and sigma for
terminal atoms of 0.02
Uanis(C1) \\sim Ueq: with sigma of 0.01 and sigma for terminal atoms of 0.02
Uanis(C3) \\sim Ueq: with sigma of 0.01 and sigma for terminal atoms of 0.02
3. Others
 Fixed Sof: O12(0.33333) H12A(0.33333) H12B(0.33333)
4.a Free rotating group:
 O12(H12A,H12B)
4.b Ternary CH refined with riding coordinates:
 N1(H1)
4.c Secondary CH2 refined with riding coordinates:
 C26(H26A,H26B), C28(H28A,H28B), C30(H30A,H30B)
4.d Idealised Me refined as rotating group:
 C3(H3A,H3B,H3C), C4(H4A,H4B,H4C), C5(H5A,H5B,H5C), C8(H8A,H8B,H8C), C9(H9A,
 H9B,H9C), C10(H10A,H10B,H10C), C13(H13A,H13B,H13C), C14(H14A,H14B,H14C),
 C15(H15A,H15B,H15C), C18(H18A,H18B,H18C), C19(H19A,H19B,H19C), C20(H20A,H20B,
 H20C), C23(H23A,H23B,H23C), C24(H24A,H24B,H24C), C25(H25A,H25B,H25C), C27(H27A,
 H27B,H27C), C29(H29A,H29B,H29C), C31(H31A,H31B,H31C)
;
_shelx_shelxl_version_number 2014/7
_olex2_date_sample_data_collection 2013-10-28
_olex2_submission_special_instructions 'No special instructions were received'

loop_
_space_group_symop_operation_xyz
'x, y, z'
'-x, -y, -z'

loop_
_atom_site_label
_atom_site_type_symbol
_atom_site_fract_x
_atom_site_fract_y
_atom_site_fract_z
_atom_site_U_iso_or_equiv
_atom_site_adp_type
_atom_site_occupancy
_atom_site_site_symmetry_order
_atom_site_calc_flag
_atom_site_refinement_flags_posn
_atom_site_refinement_flags_adp
_atom_site_refinement_flags_occupancy
_atom_site_disorder_assembly
_atom_site_disorder_group
Gd1 Gd 0.79578(5) 0.63498(5) 0.66979(5) 0.02297(18) Uani 1 1 d . . . . .
Mn1 Mn 1.04529(14) 0.58035(14) 0.49914(14) 0.0297(5) Uani 1 1 d . . . . .
O1 O 1.0285(5) 0.4909(5) 0.4042(6) 0.029(2) Uani 1 1 d . . . . .
O2 O 0.6924(6) 0.6922(6) 0.8285(6) 0.037(2) Uani 1 1 d . U . . .
O3 O 0.6252(7) 0.6753(7) 0.6098(7) 0.055(3) Uani 1 1 d . . . . .
O4 O 1.1108(6) 0.6617(6) 0.3932(6) 0.034(2) Uani 1 1 d . . . . .
O5 O 0.7816(6) 0.4717(6) 0.7291(6) 0.039(2) Uani 1 1 d . . . . .
O6 O 1.2242(6) 0.4504(6) 0.4852(6) 0.035(2) Uani 1 1 d . . . . .
O7 O 0.9175(7) 0.6929(6) 0.7317(6) 0.038(2) Uani 1 1 d . . . . .
O8 O 1.0709(6) 0.6656(6) 0.6030(6) 0.036(2) Uani 1 1 d . . . . .
O9 O 0.7251(7) 0.8318(6) 0.6290(7) 0.051(3) Uani 1 1 d . . . . .
O10 O 0.8654(6) 0.7170(6) 0.5161(6) 0.031(2) Uani 1 1 d . . . . .
O11 O 0.6030(8) 0.8097(8) 0.9616(8) 0.071(3) Uani 1 1 d . . . . .
C1 C 0.6764(11) 0.7168(11) 0.9242(11) 0.042(3) Uani 1 1 d . U . . .
C2 C 0.7398(12) 0.6332(11) 0.9990(11) 0.052(4) Uani 1 1 d . . . . .
C3 C 0.6617(12) 0.5760(13) 1.0493(12) 0.100(6) Uani 1 1 d . U . . .
H3A H 0.5955 0.6280 1.0938 0.150 Uiso 1 1 calc GR . . . .
H3B H 0.7021 0.5156 1.0895 0.150 Uiso 1 1 calc GR . . . .
H3C H 0.6380 0.5483 0.9964 0.150 Uiso 1 1 calc GR . . . .
C4 C 0.8518(10) 0.5478(10) 0.9389(10) 0.052(4) Uani 1 1 d . . . . .
H4A H 0.8360 0.5146 0.8842 0.078 Uiso 1 1 calc GR . . . .
H4B H 0.8872 0.4915 0.9851 0.078 Uiso 1 1 calc GR . . . .
H4C H 0.9025 0.5837 0.9095 0.078 Uiso 1 1 calc GR . . . .
C5 C 0.7697(13) 0.6918(13) 1.0758(12) 0.103(7) Uani 1 1 d . . . . .
H5A H 0.8176 0.7278 1.0393 0.155 Uiso 1 1 calc GR . . . .
H5B H 0.8098 0.6390 1.1222 0.155 Uiso 1 1 calc GR . . . .
H5C H 0.7007 0.7461 1.1148 0.155 Uiso 1 1 calc GR . . . .
C6 C 1.1832(9) 0.6254(10) 0.3071(9) 0.031(3) Uani 1 1 d . . . . .
C7 C 1.2251(11) 0.7084(10) 0.2408(10) 0.041(3) Uani 1 1 d . . . . .
C8 C 1.2025(12) 0.8085(11) 0.3081(11) 0.071(5) Uani 1 1 d . . . . .
H8A H 1.1214 0.8501 0.3281 0.107 Uiso 1 1 calc GR . . . .
H8B H 1.2377 0.8547 0.2694 0.107 Uiso 1 1 calc GR . . . .
H8C H 1.2342 0.7836 0.3691 0.107 Uiso 1 1 calc GR . . . .
C9 C 1.3518(11) 0.6506(11) 0.1953(12) 0.079(6) Uani 1 1 d . . . . .
H9A H 1.3921 0.6167 0.2499 0.119 Uiso 1 1 calc GR . . . .
H9B H 1.3804 0.7038 0.1616 0.119 Uiso 1 1 calc GR . . . .
H9C H 1.3632 0.5948 0.1457 0.119 Uiso 1 1 calc GR . . . .
C10 C 1.1546(11) 0.7451(11) 0.1544(10) 0.064(4) Uani 1 1 d . . . . .
H10A H 1.1712 0.6822 0.1110 0.096 Uiso 1 1 calc GR . . . .
H10B H 1.1743 0.8000 0.1132 0.096 Uiso 1 1 calc GR . . . .
H10C H 1.0743 0.7758 0.1852 0.096 Uiso 1 1 calc GR . . . .
C11 C 1.3269(11) 0.3823(10) 0.4731(10) 0.038(3) Uani 1 1 d . . . . .
C12 C 1.3923(10) 0.3625(10) 0.5602(10) 0.041(3) Uani 1 1 d . . . . .
C13 C 1.5193(9) 0.3389(11) 0.5135(11) 0.062(5) Uani 1 1 d . . . . .
H13A H 1.5516 0.2741 0.4689 0.093 Uiso 1 1 calc GR . . . .
H13B H 1.5609 0.3268 0.5685 0.093 Uiso 1 1 calc GR . . . .
H13C H 1.5245 0.4012 0.4740 0.093 Uiso 1 1 calc GR . . . .
C14 C 1.3844(13) 0.2594(11) 0.6160(12) 0.075(5) Uani 1 1 d . . . . .
H14A H 1.3056 0.2733 0.6450 0.112 Uiso 1 1 calc GR . . . .
H14B H 1.4269 0.2422 0.6707 0.112 Uiso 1 1 calc GR . . . .
H14C H 1.4156 0.1980 0.5674 0.112 Uiso 1 1 calc GR . . . .
C15 C 1.3388(11) 0.4608(11) 0.6364(11) 0.061(4) Uani 1 1 d . . . . .
H15A H 1.3358 0.5270 0.5998 0.092 Uiso 1 1 calc GR . . . .
H15B H 1.3843 0.4488 0.6883 0.092 Uiso 1 1 calc GR . . . .
H15C H 1.2626 0.4685 0.6692 0.092 Uiso 1 1 calc GR . . . .
C16 C 1.0088(10) 0.7027(8) 0.6915(10) 0.030(3) Uani 1 1 d . . . . .
C17 C 1.0532(10) 0.7641(10) 0.7575(10) 0.036(3) Uani 1 1 d . . . . .
C18 C 0.9540(11) 0.8699(11) 0.8047(12) 0.072(5) Uani 1 1 d . . . . .
H18A H 0.9289 0.9199 0.7503 0.108 Uiso 1 1 calc GR . . . .
H18B H 0.9790 0.9043 0.8513 0.108 Uiso 1 1 calc GR . . . .
H18C H 0.8917 0.8519 0.8421 0.108 Uiso 1 1 calc GR . . . .
C19 C 1.1490(11) 0.7940(10) 0.6911(10) 0.053(4) Uani 1 1 d . . . . .
H19A H 1.2134 0.7273 0.6649 0.079 Uiso 1 1 calc GR . . . .
H19B H 1.1720 0.8354 0.7329 0.079 Uiso 1 1 calc GR . . . .
H19C H 1.1215 0.8379 0.6340 0.079 Uiso 1 1 calc GR . . . .
C20 C 1.0989(12) 0.6866(11) 0.8455(11) 0.067(5) Uani 1 1 d . . . . .
H20A H 1.0360 0.6787 0.8938 0.101 Uiso 1 1 calc GR . . . .
H20B H 1.1376 0.7177 0.8810 0.101 Uiso 1 1 calc GR . . . .
H20C H 1.1515 0.6152 0.8163 0.101 Uiso 1 1 calc GR . . . .
C21 C 0.7970(10) 0.8163(10) 0.5455(10) 0.034(3) Uani 1 1 d . . . . .
C22 C 0.8030(10) 0.9131(9) 0.4774(10) 0.037(3) Uani 1 1 d . . . . .
C23 C 0.6892(11) 1.0122(9) 0.4973(11) 0.061(4) Uani 1 1 d . U . . .
H23A H 0.6312 0.9928 0.4794 0.091 Uiso 1 1 calc GR . . . .
H23B H 0.6960 1.0727 0.4557 0.091 Uiso 1 1 calc GR . . . .
H23C H 0.6684 1.0339 0.5695 0.091 Uiso 1 1 calc GR . . . .
C24 C 0.8967(11) 0.9405(10) 0.5130(10) 0.063(4) Uani 1 1 d . . . . .
H24A H 0.8712 0.9648 0.5846 0.094 Uiso 1 1 calc GR . . . .
H24B H 0.9100 0.9982 0.4711 0.094 Uiso 1 1 calc GR . . . .
H24C H 0.9665 0.8754 0.5054 0.094 Uiso 1 1 calc GR . . . .
C25 C 0.8416(10) 0.8779(9) 0.3633(9) 0.043(3) Uani 1 1 d . . . . .
H25A H 0.9078 0.8094 0.3546 0.064 Uiso 1 1 calc GR . . . .
H25B H 0.8603 0.9341 0.3234 0.064 Uiso 1 1 calc GR . . . .
H25C H 0.7809 0.8680 0.3398 0.064 Uiso 1 1 calc GR . . . .
N1 N 0.5547(9) 1.0906(9) 1.1558(9) 0.054(3) Uani 1 1 d . . . . .
H1 H 0.4869 1.1340 1.1269 0.065 Uiso 1 1 calc R . . . .
C26 C 0.5210(11) 1.0124(12) 1.2330(10) 0.060(4) Uani 1 1 d . . . . .
H26A H 0.4758 1.0530 1.2970 0.072 Uiso 1 1 calc R . . . .
H26B H 0.5897 0.9543 1.2489 0.072 Uiso 1 1 calc R . . . .
C27 C 0.4519(11) 0.9598(12) 1.1904(10) 0.065(4) Uani 1 1 d . . . . .
H27A H 0.4316 0.9119 1.2413 0.098 Uiso 1 1 calc GR . . . .
H27B H 0.4973 0.9176 1.1282 0.098 Uiso 1 1 calc GR . . . .
H27C H 0.3836 1.0171 1.1750 0.098 Uiso 1 1 calc GR . . . .
C28 C 0.5766(11) 1.1705(12) 1.2145(12) 0.067(5) Uani 1 1 d . . . . .
H28A H 0.6427 1.1310 1.2457 0.081 Uiso 1 1 calc R . . . .
H28B H 0.5110 1.2054 1.2700 0.081 Uiso 1 1 calc R . . . .
C29 C 0.5986(13) 1.2603(13) 1.1433(14) 0.095(6) Uani 1 1 d . . . . .
H29A H 0.6036 1.3153 1.1845 0.143 Uiso 1 1 calc GR . . . .
H29B H 0.5368 1.2946 1.1071 0.143 Uiso 1 1 calc GR . . . .
H29C H 0.6693 1.2271 1.0940 0.143 Uiso 1 1 calc GR . . . .
C30 C 0.6482(11) 1.0328(12) 1.0659(11) 0.061(4) Uani 1 1 d . . . . .
H30A H 0.6503 1.0858 1.0117 0.073 Uiso 1 1 calc R . . . .
H30B H 0.6306 0.9763 1.0381 0.073 Uiso 1 1 calc R . . . .
C31 C 0.7684(10) 0.9778(12) 1.0941(12) 0.079(5) Uani 1 1 d . . . . .
H31A H 0.7666 0.9267 1.1491 0.119 Uiso 1 1 calc GR . . . .
H31B H 0.7893 1.0339 1.1164 0.119 Uiso 1 1 calc GR . . . .
H31C H 0.8237 0.9387 1.0342 0.119 Uiso 1 1 calc GR . . . .
O12 O 0.916(3) 0.616(3) 0.250(3) 0.097(11) Uani 0.3333 1 d . . P A -1
H12A H 0.9594 0.6175 0.2902 0.145 Uiso 0.3333 1 d G . P A -1
H12B H 0.8920 0.5653 0.2682 0.145 Uiso 0.3333 1 d G . P A -1

loop_
_atom_site_aniso_label
_atom_site_aniso_U_11
_atom_site_aniso_U_22
_atom_site_aniso_U_33
_atom_site_aniso_U_23
_atom_site_aniso_U_13
_atom_site_aniso_U_12
Gd1 0.0266(3) 0.0176(3) 0.0137(3) -0.0002(2) 0.0038(2) -0.0010(2)
Mn1 0.0360(11) 0.0247(10) 0.0216(12) 0.0000(9) 0.0013(9) -0.0084(9)
O1 0.031(4) 0.021(4) 0.025(5) -0.002(4) 0.001(4) -0.004(4)
O2 0.049(5) 0.035(5) 0.014(5) 0.006(4) -0.002(4) -0.006(4)
O3 0.037(5) 0.061(6) 0.038(7) -0.025(5) 0.001(5) 0.009(5)
O4 0.034(5) 0.030(5) 0.027(6) -0.002(4) 0.009(4) -0.010(4)
O5 0.056(6) 0.022(5) 0.029(6) 0.001(4) 0.008(4) -0.012(4)
O6 0.028(5) 0.039(5) 0.026(6) -0.001(4) -0.002(4) -0.003(4)
O7 0.046(5) 0.049(6) 0.022(5) -0.005(4) 0.007(4) -0.026(5)
O8 0.040(5) 0.028(5) 0.029(6) -0.005(4) 0.001(4) -0.005(4)
O9 0.053(6) 0.024(5) 0.035(6) 0.010(4) 0.020(5) 0.013(4)
O10 0.038(5) 0.022(5) 0.022(5) -0.003(4) 0.007(4) -0.007(4)
O11 0.073(7) 0.062(7) 0.047(7) -0.017(6) -0.011(6) 0.008(6)
C1 0.048(7) 0.047(7) 0.029(7) -0.005(6) -0.007(6) -0.015(6)
C2 0.061(10) 0.044(9) 0.025(9) 0.006(7) -0.013(8) 0.006(8)
C3 0.063(10) 0.100(12) 0.089(12) 0.065(10) 0.019(9) -0.009(9)
C4 0.047(9) 0.054(9) 0.033(10) 0.010(8) -0.001(7) -0.001(8)
C5 0.117(15) 0.101(14) 0.058(13) -0.023(11) -0.058(12) 0.015(12)
C6 0.026(7) 0.035(8) 0.024(8) -0.001(7) 0.005(6) -0.009(6)
C7 0.062(9) 0.042(8) 0.029(9) 0.005(7) -0.009(7) -0.030(8)
C8 0.083(11) 0.070(11) 0.067(13) -0.009(10) 0.009(9) -0.048(10)
C9 0.055(10) 0.057(10) 0.101(15) -0.010(10) 0.043(9) -0.023(9)
C10 0.080(11) 0.079(12) 0.033(10) 0.020(9) -0.007(9) -0.036(10)
C11 0.035(8) 0.037(8) 0.034(9) -0.003(7) -0.007(7) -0.007(7)
C12 0.028(7) 0.048(9) 0.036(9) -0.013(7) 0.002(7) -0.007(7)
C13 0.040(8) 0.063(10) 0.075(13) -0.018(9) -0.012(8) -0.009(8)
C14 0.107(13) 0.059(11) 0.066(13) 0.023(10) -0.022(10) -0.041(10)
C15 0.058(9) 0.076(11) 0.044(11) -0.009(9) -0.016(8) -0.015(9)
C16 0.040(8) 0.013(6) 0.029(9) -0.002(6) -0.005(7) -0.005(6)
C17 0.043(8) 0.043(8) 0.029(9) 0.000(7) -0.005(7) -0.026(7)
C18 0.066(10) 0.061(11) 0.072(13) -0.025(10) -0.006(9) -0.006(9)
C19 0.080(10) 0.053(9) 0.039(10) -0.003(8) -0.018(8) -0.037(9)
C20 0.094(12) 0.069(11) 0.056(12) 0.021(9) -0.044(10) -0.038(10)
C21 0.031(7) 0.028(8) 0.033(9) -0.010(7) -0.002(7) -0.002(6)
C22 0.043(8) 0.013(6) 0.043(10) 0.007(6) -0.006(7) 0.002(6)
C23 0.075(9) 0.021(7) 0.055(10) 0.022(7) -0.007(8) 0.007(7)
C24 0.101(12) 0.056(10) 0.049(11) 0.013(8) -0.023(9) -0.047(10)
C25 0.048(8) 0.033(8) 0.038(10) 0.012(7) -0.001(7) -0.012(7)
N1 0.042(7) 0.074(9) 0.034(8) -0.011(7) -0.013(6) -0.005(7)
C26 0.054(9) 0.085(12) 0.022(9) 0.003(9) 0.000(7) -0.010(9)
C27 0.072(10) 0.084(12) 0.031(10) -0.003(9) -0.008(8) -0.023(9)
C28 0.041(9) 0.088(13) 0.059(12) -0.037(11) 0.001(8) -0.010(9)
C29 0.087(13) 0.090(14) 0.119(19) -0.018(13) -0.030(12) -0.039(12)
C30 0.051(9) 0.069(11) 0.030(10) -0.022(8) 0.013(8) 0.004(8)
C31 0.045(9) 0.103(14) 0.059(13) -0.032(11) 0.002(9) 0.002(9)
O12 0.10(3) 0.12(3) 0.06(3) 0.03(2) -0.03(2) -0.03(2)

loop_
_atom_type_symbol
_atom_type_description
_atom_type_scat_dispersion_real
_atom_type_scat_dispersion_imag
_atom_type_scat_source
C C 0.0033 0.0016 'International Tables Vol C Tables 4.2.6.8 and 6.1.1.4'
H H 0.0000 0.0000 'International Tables Vol C Tables 4.2.6.8 and 6.1.1.4'
Gd Gd -0.1653 3.9035 'International Tables Vol C Tables 4.2.6.8 and 6.1.1.4'
Mn Mn 0.3368 0.7283 'International Tables Vol C Tables 4.2.6.8 and 6.1.1.4'
N N 0.0061 0.0033 'International Tables Vol C Tables 4.2.6.8 and 6.1.1.4'
O O 0.0106 0.0060 'International Tables Vol C Tables 4.2.6.8 and 6.1.1.4'

loop_
_geom_angle_atom_site_label_1
_geom_angle_atom_site_label_2
_geom_angle_atom_site_label_3
_geom_angle
_geom_angle_site_symmetry_1
_geom_angle_site_symmetry_3
Mn1 Gd1 Mn1 48.84(5) . 2_766
O1 Gd1 Mn1 31.45(16) 2_766 2_766
O1 Gd1 Mn1 31.54(17) 2_766 .
O1 Gd1 O3 125.4(3) 2_766 .
O1 Gd1 O5 78.8(3) 2_766 .
O1 Gd1 O6 71.9(2) 2_766 2_766
O1 Gd1 O7 77.5(2) 2_766 .
O1 Gd1 O9 123.7(3) 2_766 .
O1 Gd1 O10 72.8(2) 2_766 .
O1 Gd1 C11 98.6(3) 2_766 2_766
O1 Gd1 C21 98.4(3) 2_766 .
O2 Gd1 Mn1 147.74(19) . 2_766
O2 Gd1 Mn1 148.31(19) . .
O2 Gd1 O1 138.1(3) . 2_766
O2 Gd1 O3 89.3(3) . .
O2 Gd1 O5 80.9(3) . .
O2 Gd1 O6 136.4(2) . 2_766
O2 Gd1 O7 80.8(3) . .
O2 Gd1 O9 85.1(3) . .
O2 Gd1 O10 137.0(2) . .
O2 Gd1 C11 114.9(3) . 2_766
O2 Gd1 C21 110.7(3) . .
O3 Gd1 Mn1 120.2(2) . .
O3 Gd1 Mn1 94.6(2) . 2_766
O3 Gd1 O6 53.5(3) . 2_766
O3 Gd1 O9 73.7(3) . .
O3 Gd1 O10 89.1(3) . .
O3 Gd1 C11 26.9(3) . 2_766
O3 Gd1 C21 81.1(3) . .
O5 Gd1 Mn1 109.82(19) . .
O5 Gd1 Mn1 67.39(19) . 2_766
O5 Gd1 O3 86.9(3) . .
O5 Gd1 O6 75.7(3) . 2_766
O5 Gd1 O7 118.5(3) . .
O5 Gd1 O9 156.1(3) . .
O5 Gd1 O10 141.8(3) . .
O5 Gd1 C11 83.4(3) . 2_766
O5 Gd1 C21 163.0(3) . .
O6 Gd1 Mn1 75.02(17) 2_766 .
O6 Gd1 Mn1 41.66(17) 2_766 2_766
O6 Gd1 C11 26.9(3) 2_766 2_766
O6 Gd1 C21 87.5(3) 2_766 .
O7 Gd1 Mn1 108.66(19) . 2_766
O7 Gd1 Mn1 67.85(19) . .
O7 Gd1 O3 150.4(3) . .
O7 Gd1 O6 142.8(3) . 2_766
O7 Gd1 O9 77.7(3) . .
O7 Gd1 O10 79.8(3) . .
O7 Gd1 C11 155.8(3) . 2_766
O7 Gd1 C21 76.6(3) . .
O9 Gd1 Mn1 126.7(2) . 2_766
O9 Gd1 Mn1 92.15(19) . .
O9 Gd1 O6 102.3(3) . 2_766
O9 Gd1 C11 85.1(3) . 2_766
O9 Gd1 C21 26.4(3) . .
O10 Gd1 Mn1 42.74(17) . .
O10 Gd1 Mn1 75.14(17) . 2_766
O10 Gd1 O6 71.6(2) . 2_766
O10 Gd1 O9 53.4(2) . .
O10 Gd1 C11 76.3(3) . 2_766
O10 Gd1 C21 27.1(3) . .
C11 Gd1 Mn1 68.6(3) 2_766 2_766
C11 Gd1 Mn1 96.2(3) 2_766 .
C11 Gd1 C21 80.5(3) 2_766 .
C21 Gd1 Mn1 67.1(2) . .
C21 Gd1 Mn1 101.5(2) . 2_766
Gd1 Mn1 Gd1 131.16(5) . 2_766
Mn1 Mn1 Gd1 65.84(6) 2_766 .
Mn1 Mn1 Gd1 65.33(6) 2_766 2_766
O1 Mn1 Gd1 98.9(2) . .
O1 Mn1 Gd1 39.7(2) 2_766 .
O1 Mn1 Gd1 98.6(2) 2_766 2_766
O1 Mn1 Gd1 39.4(2) . 2_766
O1 Mn1 Mn1 41.7(2) 2_766 2_766
O1 Mn1 Mn1 41.5(2) . 2_766
O1 Mn1 O1 83.1(3) 2_766 .
O1 Mn1 O4 175.2(3) 2_766 .
O1 Mn1 O4 95.1(3) . .
O1 Mn1 O6 97.4(3) 2_766 .
O1 Mn1 O6 85.3(3) . .
O1 Mn1 O8 176.0(3) . .
O1 Mn1 O8 95.5(3) 2_766 .
O1 Mn1 O10 96.8(3) . .
O1 Mn1 O10 83.5(3) 2_766 .
O4 Mn1 Gd1 82.7(2) . 2_766
O4 Mn1 Gd1 136.7(2) . .
O4 Mn1 Mn1 136.4(2) . 2_766
O4 Mn1 O6 87.0(3) . .
O4 Mn1 O8 86.5(3) . .
O4 Mn1 O10 92.3(3) . .
O6 Mn1 Gd1 134.7(2) . .
O6 Mn1 Gd1 47.53(19) . 2_766
O6 Mn1 Mn1 91.8(2) . 2_766
O6 Mn1 O10 177.8(3) . .
O8 Mn1 Gd1 137.6(2) . 2_766
O8 Mn1 Gd1 82.2(2) . .
O8 Mn1 Mn1 137.0(3) . 2_766
O8 Mn1 O6 91.2(3) . .
O8 Mn1 O10 86.7(3) . .
O10 Mn1 Gd1 45.64(19) . .
O10 Mn1 Gd1 134.37(19) . 2_766
O10 Mn1 Mn1 90.21(18) . 2_766
Mn1 O1 Gd1 109.2(3) . 2_766
Mn1 O1 Gd1 108.8(3) 2_766 2_766
Mn1 O1 Mn1 96.9(3) 2_766 .
C1 O2 Gd1 155.4(8) . .
C11 O3 Gd1 95.5(7) 2_766 .
C6 O4 Mn1 129.1(7) . .
C6 O5 Gd1 135.9(8) 2_766 .
Mn1 O6 Gd1 90.8(3) . 2_766
C11 O6 Gd1 89.1(7) . 2_766
C11 O6 Mn1 175.8(8) . .
C16 O7 Gd1 133.7(7) . .
C16 O8 Mn1 128.1(7) . .
C21 O9 Gd1 93.3(7) . .
Mn1 O10 Gd1 91.6(3) . .
C21 O10 Gd1 94.1(7) . .
C21 O10 Mn1 148.3(7) . .
O2 C1 C2 121.5(12) . .
O11 C1 O2 120.7(13) . .
O11 C1 C2 117.7(12) . .
C3 C2 C1 106.4(11) . .
C3 C2 C4 109.6(11) . .
C4 C2 C1 110.0(11) . .
C5 C2 C1 109.8(11) . .
C5 C2 C3 113.4(14) . .
C5 C2 C4 107.7(11) . .
O4 C6 C7 117.7(10) . .
O5 C6 O4 124.5(11) 2_766 .
O5 C6 C7 117.7(10) 2_766 .
C8 C7 C6 109.8(11) . .
C8 C7 C10 110.0(11) . .
C9 C7 C6 109.0(10) . .
C9 C7 C8 110.6(10) . .
C9 C7 C10 111.1(12) . .
C10 C7 C6 106.1(9) . .
O3 C11 Gd1 57.6(6) 2_766 2_766
O3 C11 C12 118.9(11) 2_766 .
O6 C11 Gd1 63.9(6) . 2_766
O6 C11 O3 120.3(11) . 2_766
O6 C11 C12 120.7(11) . .
C12 C11 Gd1 164.7(9) . 2_766
C11 C12 C13 109.3(11) . .
C11 C12 C14 106.5(10) . .
C11 C12 C15 110.8(11) . .
C14 C12 C13 109.0(11) . .
C15 C12 C13 111.6(10) . .
C15 C12 C14 109.5(11) . .
O7 C16 O8 127.0(10) . .
O7 C16 C17 116.7(11) . .
O8 C16 C17 116.3(10) . .
C18 C17 C16 109.1(10) . .
C18 C17 C19 109.3(10) . .
C18 C17 C20 109.5(11) . .
C19 C17 C16 111.2(10) . .
C19 C17 C20 109.9(10) . .
C20 C17 C16 107.8(9) . .
O9 C21 Gd1 60.3(6) . .
O9 C21 O10 119.1(12) . .
O9 C21 C22 121.3(10) . .
O10 C21 Gd1 58.8(6) . .
O10 C21 C22 119.6(11) . .
C22 C21 Gd1 177.6(8) . .
C21 C22 C24 103.4(10) . .
C23 C22 C21 111.0(10) . .
C23 C22 C24 110.3(10) . .
C23 C22 C25 111.5(11) . .
C25 C22 C21 110.8(9) . .
C25 C22 C24 109.6(10) . .
C28 N1 C26 108.3(11) . .
C28 N1 C30 115.0(10) . .
C30 N1 C26 113.8(11) . .
N1 C26 C27 111.9(11) . .
N1 C28 C29 111.4(13) . .
N1 C30 C31 113.6(11) . .

loop_
_geom_bond_atom_site_label_1
_geom_bond_atom_site_label_2
_geom_bond_distance
_geom_bond_site_symmetry_2
Gd1 Mn1 3.3699(18) .
Gd1 Mn1 3.3835(18) 2_766
Gd1 O1 2.273(7) 2_766
Gd1 O2 2.225(8) .
Gd1 O3 2.357(8) .
Gd1 O5 2.301(7) .
Gd1 O6 2.496(7) 2_766
Gd1 O7 2.304(7) .
Gd1 O9 2.446(8) .
Gd1 O10 2.410(7) .
Gd1 C11 2.779(12) 2_766
Gd1 C21 2.810(13) .
Mn1 Gd1 3.3835(18) 2_766
Mn1 Mn1 2.792(3) 2_766
Mn1 O1 1.862(7) 2_766
Mn1 O1 1.869(6) .
Mn1 O4 1.963(7) .
Mn1 O6 2.249(8) .
Mn1 O8 1.978(7) .
Mn1 O10 2.288(7) .
O1 Gd1 2.273(7) 2_766
O1 Mn1 1.862(7) 2_766
O2 C1 1.275(14) .
O3 C11 1.264(13) 2_766
O4 C6 1.290(12) .
O5 C6 1.260(12) 2_766
O6 Gd1 2.496(7) 2_766
O6 C11 1.259(12) .
O7 C16 1.244(12) .
O8 C16 1.270(13) .
O9 C21 1.251(13) .
O10 C21 1.282(12) .
O11 C1 1.264(14) .
C1 C2 1.532(17) .
C2 C3 1.513(17) .
C2 C4 1.527(16) .
C2 C5 1.505(16) .
C6 O5 1.260(12) 2_766
C6 C7 1.550(15) .
C7 C8 1.527(15) .
C7 C9 1.514(16) .
C7 C10 1.544(16) .
C11 Gd1 2.779(12) 2_766
C11 O3 1.264(13) 2_766
C11 C12 1.517(16) .
C12 C13 1.544(15) .
C12 C14 1.531(16) .
C12 C15 1.522(15) .
C16 C17 1.551(14) .
C17 C18 1.526(16) .
C17 C19 1.534(15) .
C17 C20 1.548(16) .
C21 C22 1.530(16) .
C22 C23 1.517(15) .
C22 C24 1.560(14) .
C22 C25 1.520(16) .
N1 C26 1.525(16) .
N1 C28 1.487(14) .
N1 C30 1.494(14) .
C26 C27 1.531(15) .
C28 C29 1.540(19) .
C30 C31 1.552(16) .
